data_7157532
loop_
_publ_author_name
'Sahoo, Sushree Ranjan'
'Sarkar, Debayan'
'Henkel, Felix'
'Reuter, Hans'

_publ_section_title
;
 Copper(i) catalyzed synthesis of selanyl methylene 4-chromanol and aurone
 derivatives.
;
_journal_issue 24
_journal_name_full 'Organic &amp; biomolecular chemistry'
_journal_page_first 4619
_journal_page_last 4627
_journal_paper_doi 10.1039/d0ob00632g
_journal_volume 18
_journal_year 2020
_chemical_formula_sum 'C23 H18 O3 Se'
_chemical_formula_weight 421.33
_space_group_crystal_system monoclinic
_space_group_IT_number 4
_space_group_name_Hall 'P 2yb'
_space_group_name_H-M_alt 'P 1 21 1'
_atom_sites_solution_hydrogens geom
_atom_sites_solution_primary direct
_audit_creation_method SHELXL-2014/7
_audit_update_record
;
2019-11-05 deposited with the CCDC.	2020-06-03 downloaded from the CCDC.
;
_cell_angle_alpha 90
_cell_angle_beta 95.773(2)
_cell_angle_gamma 90
_cell_formula_units_Z 2
_cell_length_a 12.2311(4)
_cell_length_b 5.5378(2)
_cell_length_c 13.6984(4)
_cell_measurement_reflns_used 966
_cell_measurement_temperature 150(2)
_cell_measurement_theta_max 26.17
_cell_measurement_theta_min 2.35
_cell_volume 923.13(5)
_computing_cell_refinement 'Bruker SAINT'
_computing_data_collection 'Bruker APEX2'
_computing_data_reduction 'Bruker SAINT'
_computing_molecular_graphics 'Bruker SHELXTL'
_computing_publication_material 'Bruker SHELXTL'
_computing_structure_refinement 'SHELXL-2014/7 (Sheldrick, 2014)'
_computing_structure_solution 'SHELXS-97 (Sheldrick 2008)'
_diffrn_ambient_temperature 150(2)
_diffrn_measured_fraction_theta_full 0.998
_diffrn_measured_fraction_theta_max 0.998
_diffrn_measurement_device_type 'Bruker APEX-II CCD'
_diffrn_measurement_method '\f and \w scans'
_diffrn_radiation_type MoK\a
_diffrn_radiation_wavelength 0.71073
_diffrn_reflns_av_R_equivalents 0.0504
_diffrn_reflns_av_unetI/netI 0.0195
_diffrn_reflns_Laue_measured_fraction_full 0.998
_diffrn_reflns_Laue_measured_fraction_max 0.998
_diffrn_reflns_limit_h_max 16
_diffrn_reflns_limit_h_min -16
_diffrn_reflns_limit_k_max 7
_diffrn_reflns_limit_k_min -7
_diffrn_reflns_limit_l_max 18
_diffrn_reflns_limit_l_min -18
_diffrn_reflns_number 87218
_diffrn_reflns_point_group_measured_fraction_full 0.999
_diffrn_reflns_point_group_measured_fraction_max 0.999
_diffrn_reflns_theta_full 25.242
_diffrn_reflns_theta_max 27.999
_diffrn_reflns_theta_min 2.989
_exptl_absorpt_coefficient_mu 2.055
_exptl_absorpt_correction_T_max 0.746
_exptl_absorpt_correction_T_min 0.581
_exptl_absorpt_correction_type multi-scan
_exptl_absorpt_process_details 'Bruker SADABS'
_exptl_crystal_colour yellow
_exptl_crystal_density_diffrn 1.516
_exptl_crystal_description prism
_exptl_crystal_F_000 428
_exptl_crystal_size_max 0.486
_exptl_crystal_size_mid 0.132
_exptl_crystal_size_min 0.064
_refine_diff_density_max 0.242
_refine_diff_density_min -0.210
_refine_diff_density_rms 0.043
_refine_ls_abs_structure_details
; 
 Flack x determined using 1824 quotients [(I+)-(I-)]/[(I+)+(I-)] 
 (Parsons, Flack and Wagner, Acta Cryst. B69 (2013) 249-259). 
;
_refine_ls_abs_structure_Flack -0.008(3)
_refine_ls_extinction_method none
_refine_ls_goodness_of_fit_ref 1.033
_refine_ls_hydrogen_treatment constr
_refine_ls_matrix_type full
_refine_ls_number_parameters 249
_refine_ls_number_reflns 4465
_refine_ls_number_restraints 1
_refine_ls_restrained_S_all 1.033
_refine_ls_R_factor_all 0.0238
_refine_ls_R_factor_gt 0.0211
_refine_ls_shift/su_max 0.000
_refine_ls_shift/su_mean 0.000
_refine_ls_structure_factor_coef Fsqd
_refine_ls_weighting_details 'w=1/[\s^2^(Fo^2^)+(0.0252P)^2^+0.2542P] where P=(Fo^2^+2Fc^2^)/3'
_refine_ls_weighting_scheme calc
_refine_ls_wR_factor_gt 0.0487
_refine_ls_wR_factor_ref 0.0498
_reflns_Friedel_coverage 0.815
_reflns_Friedel_fraction_full 1.000
_reflns_Friedel_fraction_max 1.000
_reflns_number_gt 4229
_reflns_number_total 4465
_reflns_threshold_expression 'I > 2\s(I)'
_cod_data_source_file d0ob00632g2.cif
_cod_data_source_block SRS_2349_0m_b
_cod_depositor_comments 'Adding full bibliography for 7157532.cif.'
_cod_original_sg_symbol_H-M 'P 21'
_cod_database_code 7157532
_shelx_shelxl_version_number 2014/7
_shelx_space_group_comment
; 
The symmetry employed for this shelxl refinement is uniquely defined 
by the following loop, which should always be used as a source of 
symmetry information in preference to the above space-group names. 
They are only intended as comments. 
;
_shelx_estimated_absorpt_t_min 0.435
_shelx_estimated_absorpt_t_max 0.880

loop_
_space_group_symop_operation_xyz
'x, y, z'
'-x, y+1/2, -z'

loop_
_atom_site_label
_atom_site_type_symbol
_atom_site_fract_x
_atom_site_fract_y
_atom_site_fract_z
_atom_site_U_iso_or_equiv
_atom_site_adp_type
_atom_site_occupancy
_atom_site_site_symmetry_order
_atom_site_calc_flag
_atom_site_refinement_flags_posn
_atom_site_refinement_flags_adp
_atom_site_refinement_flags_occupancy
_atom_site_disorder_assembly
_atom_site_disorder_group
Se1 Se 0.31195(2) 1.03816(5) 0.80642(2) 0.02422(7) Uani 1 1 d . . . . .
C1 C 0.25286(19) 0.7977(4) 0.71640(17) 0.0182(5) Uani 1 1 d . . . . .
C2 C 0.1735(2) 0.6561(4) 0.74570(17) 0.0184(5) Uani 1 1 d . . . . .
C3 C 0.1248(2) 0.6582(5) 0.84036(17) 0.0196(5) Uani 1 1 d . . . . .
O1 O 0.14800(15) 0.8007(4) 0.90764(12) 0.0257(4) Uani 1 1 d . . . . .
C4 C 0.0460(2) 0.4598(4) 0.83241(17) 0.0198(5) Uani 1 1 d . . . . .
C5 C -0.0254(2) 0.3668(5) 0.89619(18) 0.0241(5) Uani 1 1 d . . . . .
H5 H -0.0281 0.4320 0.9601 0.026(5) Uiso 1 1 calc R U . . .
C6 C -0.0919(2) 0.1766(5) 0.86298(19) 0.0266(6) Uani 1 1 d . . . . .
H6 H -0.1417 0.1105 0.9048 0.026(5) Uiso 1 1 calc R U . . .
C7 C -0.0878(2) 0.0785(5) 0.76876(18) 0.0249(6) Uani 1 1 d . . . . .
H7 H -0.1344 -0.0532 0.7483 0.026(5) Uiso 1 1 calc R U . . .
C8 C -0.0166(2) 0.1710(5) 0.70505(18) 0.0214(5) Uani 1 1 d . . . . .
O3 O -0.00413(15) 0.0915(3) 0.61269(12) 0.0279(5) Uani 1 1 d . . . . .
C9 C 0.04940(19) 0.3639(5) 0.73933(17) 0.0195(5) Uani 1 1 d . . . . .
O2 O 0.12275(13) 0.4780(3) 0.68434(11) 0.0198(4) Uani 1 1 d . . . . .
C10 C -0.0737(2) -0.1007(5) 0.5752(2) 0.0297(6) Uani 1 1 d . . . . .
H10A H -0.0601 -0.2435 0.6169 0.046(6) Uiso 1 1 calc R U . . .
H10B H -0.0579 -0.1391 0.5082 0.046(6) Uiso 1 1 calc R U . . .
H10C H -0.1507 -0.0515 0.5748 0.046(6) Uiso 1 1 calc R U . . .
C11 C 0.4564(2) 1.0952(4) 0.75766(18) 0.0236(6) Uani 1 1 d . . . . .
H11A H 0.4526 1.0489 0.6876 0.037(3) Uiso 1 1 calc R U . . .
H11B H 0.4742 1.2694 0.7627 0.037(3) Uiso 1 1 calc R U . . .
C12 C 0.5452(2) 0.9541(4) 0.81449(18) 0.0224(5) Uani 1 1 d . . . . .
C13 C 0.58139(19) 1.0208(7) 0.91081(17) 0.0275(5) Uani 1 1 d . . . . .
H13 H 0.5506 1.1586 0.9390 0.037(3) Uiso 1 1 calc R U . . .
C14 C 0.6616(2) 0.8878(6) 0.9656(2) 0.0328(6) Uani 1 1 d . . . . .
H14 H 0.6854 0.9346 1.0310 0.037(3) Uiso 1 1 calc R U . . .
C15 C 0.7072(2) 0.6867(6) 0.9252(2) 0.0363(7) Uani 1 1 d . . . . .
H15 H 0.7614 0.5941 0.9631 0.037(3) Uiso 1 1 calc R U . . .
C16 C 0.6735(3) 0.6212(5) 0.8291(2) 0.0351(7) Uani 1 1 d . . . . .
H16 H 0.7055 0.4852 0.8007 0.037(3) Uiso 1 1 calc R U . . .
C17 C 0.5931(2) 0.7543(5) 0.7745(2) 0.0291(6) Uani 1 1 d . . . . .
H17 H 0.5703 0.7083 0.7087 0.037(3) Uiso 1 1 calc R U . . .
C21 C 0.28847(19) 0.7824(5) 0.61584(17) 0.0176(5) Uani 1 1 d . . . . .
C22 C 0.2583(2) 0.9629(5) 0.54810(19) 0.0264(6) Uani 1 1 d . . . . .
H22 H 0.2173 1.0981 0.5667 0.037(4) Uiso 1 1 calc R U . . .
C23 C 0.2882(2) 0.9459(5) 0.4530(2) 0.0310(6) Uani 1 1 d . . . . .
H23 H 0.2665 1.0689 0.4067 0.037(4) Uiso 1 1 calc R U . . .
C24 C 0.3488(2) 0.7521(5) 0.42526(19) 0.0254(6) Uani 1 1 d . . . . .
H24 H 0.3685 0.7409 0.3601 0.037(4) Uiso 1 1 calc R U . . .
C25 C 0.3807(2) 0.5749(5) 0.49294(18) 0.0266(6) Uani 1 1 d . . . . .
H25 H 0.4241 0.4431 0.4748 0.037(4) Uiso 1 1 calc R U . . .
C26 C 0.3494(2) 0.5885(4) 0.58780(18) 0.0245(6) Uani 1 1 d . . . . .
H26 H 0.3701 0.4637 0.6336 0.037(4) Uiso 1 1 calc R U . . .

loop_
_atom_site_aniso_label
_atom_site_aniso_U_11
_atom_site_aniso_U_22
_atom_site_aniso_U_33
_atom_site_aniso_U_23
_atom_site_aniso_U_13
_atom_site_aniso_U_12
Se1 0.02050(11) 0.02915(12) 0.02328(11) -0.00719(13) 0.00347(7) -0.00339(13)
C1 0.0176(11) 0.0214(12) 0.0154(11) 0.0011(9) 0.0007(9) 0.0015(9)
C2 0.0180(11) 0.0220(12) 0.0149(11) -0.0009(9) 0.0006(9) 0.0006(9)
C3 0.0174(12) 0.0261(13) 0.0154(11) 0.0007(10) 0.0027(9) 0.0026(10)
O1 0.0251(9) 0.0336(10) 0.0190(9) -0.0065(8) 0.0054(7) -0.0028(8)
C4 0.0191(11) 0.0256(12) 0.0148(11) 0.0020(9) 0.0020(9) 0.0012(9)
C5 0.0226(12) 0.0333(14) 0.0171(12) 0.0011(10) 0.0062(9) -0.0004(11)
C6 0.0233(13) 0.0329(14) 0.0249(13) 0.0050(11) 0.0094(10) -0.0026(11)
C7 0.0212(11) 0.0291(18) 0.0247(11) 0.0022(11) 0.0034(9) -0.0038(11)
C8 0.0204(12) 0.0246(13) 0.0190(12) -0.0003(10) 0.0015(9) -0.0004(10)
O3 0.0303(9) 0.0334(14) 0.0209(8) -0.0073(7) 0.0068(7) -0.0101(8)
C9 0.0172(11) 0.0251(12) 0.0166(11) 0.0029(9) 0.0037(9) 0.0005(10)
O2 0.0202(8) 0.0249(11) 0.0152(7) -0.0012(6) 0.0056(6) -0.0053(6)
C10 0.0324(15) 0.0282(14) 0.0278(14) -0.0071(11) 0.0005(11) -0.0058(12)
C11 0.0211(11) 0.0247(16) 0.0249(12) 0.0058(9) 0.0022(9) -0.0049(9)
C12 0.0201(12) 0.0233(12) 0.0240(12) 0.0062(9) 0.0023(9) -0.0050(9)
C13 0.0271(11) 0.0292(14) 0.0258(11) 0.0015(14) 0.0003(9) -0.0058(15)
C14 0.0281(14) 0.0434(17) 0.0257(14) 0.0083(13) -0.0033(11) -0.0059(13)
C15 0.0270(15) 0.0409(17) 0.0402(17) 0.0185(14) -0.0006(12) 0.0016(13)
C16 0.0348(16) 0.0309(15) 0.0401(17) 0.0067(12) 0.0069(13) 0.0079(12)
C17 0.0286(14) 0.0303(14) 0.0280(14) 0.0019(11) 0.0010(11) -0.0016(12)
C21 0.0148(11) 0.0213(11) 0.0169(11) 0.0002(9) 0.0023(9) -0.0025(9)
C22 0.0296(13) 0.0266(13) 0.0245(12) 0.0047(9) 0.0096(10) 0.0091(10)
C23 0.0386(15) 0.0312(14) 0.0246(13) 0.0114(11) 0.0103(12) 0.0100(12)
C24 0.0234(13) 0.0346(15) 0.0195(12) -0.0002(10) 0.0084(10) 0.0013(11)
C25 0.0292(12) 0.0260(17) 0.0250(11) -0.0032(11) 0.0054(9) 0.0093(11)
C26 0.0292(12) 0.0240(16) 0.0201(11) 0.0031(9) 0.0018(9) 0.0053(10)

loop_
_atom_type_symbol
_atom_type_description
_atom_type_scat_dispersion_real
_atom_type_scat_dispersion_imag
_atom_type_scat_source
C C 0.0033 0.0016 'International Tables Vol C Tables 4.2.6.8 and 6.1.1.4'
H H 0.0000 0.0000 'International Tables Vol C Tables 4.2.6.8 and 6.1.1.4'
O O 0.0106 0.0060 'International Tables Vol C Tables 4.2.6.8 and 6.1.1.4'
Se Se -0.0929 2.2259 'International Tables Vol C Tables 4.2.6.8 and 6.1.1.4'

loop_
_geom_angle_atom_site_label_1
_geom_angle_atom_site_label_2
_geom_angle_atom_site_label_3
_geom_angle
_geom_angle_site_symmetry_1
_geom_angle_site_symmetry_3
_geom_angle_publ_flag
C1 Se1 C11 100.76(10) . . ?
C2 C1 C21 122.1(2) . . ?
C2 C1 Se1 116.98(18) . . ?
C21 C1 Se1 120.74(18) . . ?
C1 C2 O2 121.6(2) . . ?
C1 C2 C3 128.7(2) . . ?
O2 C2 C3 109.7(2) . . ?
O1 C3 C4 130.0(2) . . ?
O1 C3 C2 125.5(2) . . ?
C4 C3 C2 104.5(2) . . ?
C9 C4 C5 120.9(2) . . ?
C9 C4 C3 106.1(2) . . ?
C5 C4 C3 133.0(2) . . ?
C6 C5 C4 117.4(2) . . ?
C6 C5 H5 121.3 . . ?
C4 C5 H5 121.3 . . ?
C5 C6 C7 121.6(2) . . ?
C5 C6 H6 119.2 . . ?
C7 C6 H6 119.2 . . ?
C8 C7 C6 121.0(2) . . ?
C8 C7 H7 119.5 . . ?
C6 C7 H7 119.5 . . ?
O3 C8 C7 126.8(2) . . ?
O3 C8 C9 116.5(2) . . ?
C7 C8 C9 116.7(2) . . ?
C8 O3 C10 117.2(2) . . ?
O2 C9 C4 114.0(2) . . ?
O2 C9 C8 123.6(2) . . ?
C4 C9 C8 122.3(2) . . ?
C9 O2 C2 105.56(17) . . ?
O3 C10 H10A 109.5 . . ?
O3 C10 H10B 109.5 . . ?
H10A C10 H10B 109.5 . . ?
O3 C10 H10C 109.5 . . ?
H10A C10 H10C 109.5 . . ?
H10B C10 H10C 109.5 . . ?
C12 C11 Se1 111.65(16) . . ?
C12 C11 H11A 109.3 . . ?
Se1 C11 H11A 109.3 . . ?
C12 C11 H11B 109.3 . . ?
Se1 C11 H11B 109.3 . . ?
H11A C11 H11B 108.0 . . ?
C17 C12 C13 118.5(3) . . ?
C17 C12 C11 121.6(2) . . ?
C13 C12 C11 119.9(2) . . ?
C14 C13 C12 120.7(3) . . ?
C14 C13 H13 119.7 . . ?
C12 C13 H13 119.7 . . ?
C13 C14 C15 120.2(3) . . ?
C13 C14 H14 119.9 . . ?
C15 C14 H14 119.9 . . ?
C14 C15 C16 119.7(3) . . ?
C14 C15 H15 120.2 . . ?
C16 C15 H15 120.2 . . ?
C17 C16 C15 120.0(3) . . ?
C17 C16 H16 120.0 . . ?
C15 C16 H16 120.0 . . ?
C16 C17 C12 121.0(3) . . ?
C16 C17 H17 119.5 . . ?
C12 C17 H17 119.5 . . ?
C26 C21 C22 119.2(2) . . ?
C26 C21 C1 121.1(2) . . ?
C22 C21 C1 119.7(2) . . ?
C21 C22 C23 120.0(2) . . ?
C21 C22 H22 120.0 . . ?
C23 C22 H22 120.0 . . ?
C24 C23 C22 120.6(2) . . ?
C24 C23 H23 119.7 . . ?
C22 C23 H23 119.7 . . ?
C25 C24 C23 119.5(2) . . ?
C25 C24 H24 120.3 . . ?
C23 C24 H24 120.3 . . ?
C24 C25 C26 120.2(2) . . ?
C24 C25 H25 119.9 . . ?
C26 C25 H25 119.9 . . ?
C21 C26 C25 120.5(2) . . ?
C21 C26 H26 119.8 . . ?
C25 C26 H26 119.8 . . ?

loop_
_geom_bond_atom_site_label_1
_geom_bond_atom_site_label_2
_geom_bond_distance
_geom_bond_site_symmetry_2
_geom_bond_publ_flag
Se1 C1 1.907(2) . ?
Se1 C11 1.976(2) . ?
C1 C2 1.340(3) . ?
C1 C21 1.488(3) . ?
C2 O2 1.400(3) . ?
C2 C3 1.481(3) . ?
C3 O1 1.225(3) . ?
C3 C4 1.458(3) . ?
C4 C9 1.386(3) . ?
C4 C5 1.395(3) . ?
C5 C6 1.380(4) . ?
C5 H5 0.9500 . ?
C6 C7 1.406(4) . ?
C6 H6 0.9500 . ?
C7 C8 1.391(4) . ?
C7 H7 0.9500 . ?
C8 O3 1.363(3) . ?
C8 C9 1.392(3) . ?
O3 C10 1.425(3) . ?
C9 O2 1.381(3) . ?
C10 H10A 0.9800 . ?
C10 H10B 0.9800 . ?
C10 H10C 0.9800 . ?
C11 C12 1.492(3) . ?
C11 H11A 0.9900 . ?
C11 H11B 0.9900 . ?
C12 C17 1.390(4) . ?
C12 C13 1.398(3) . ?
C13 C14 1.385(4) . ?
C13 H13 0.9500 . ?
C14 C15 1.386(5) . ?
C14 H14 0.9500 . ?
C15 C16 1.388(4) . ?
C15 H15 0.9500 . ?
C16 C17 1.386(4) . ?
C16 H16 0.9500 . ?
C17 H17 0.9500 . ?
C21 C26 1.383(3) . ?
C21 C22 1.388(3) . ?
C22 C23 1.391(4) . ?
C22 H22 0.9500 . ?
C23 C24 1.380(4) . ?
C23 H23 0.9500 . ?
C24 C25 1.379(4) . ?
C24 H24 0.9500 . ?
C25 C26 1.393(3) . ?
C25 H25 0.9500 . ?
C26 H26 0.9500 . ?

loop_
_geom_torsion_atom_site_label_1
_geom_torsion_atom_site_label_2
_geom_torsion_atom_site_label_3
_geom_torsion_atom_site_label_4
_geom_torsion
_geom_torsion_site_symmetry_1
_geom_torsion_site_symmetry_2
_geom_torsion_site_symmetry_3
_geom_torsion_site_symmetry_4
_geom_torsion_publ_flag
C21 C1 C2 O2 2.8(4) . . . . ?
Se1 C1 C2 O2 178.41(16) . . . . ?
C21 C1 C2 C3 -176.3(2) . . . . ?
Se1 C1 C2 C3 -0.6(4) . . . . ?
C1 C2 C3 O1 2.7(4) . . . . ?
O2 C2 C3 O1 -176.4(2) . . . . ?
C1 C2 C3 C4 -177.8(2) . . . . ?
O2 C2 C3 C4 3.1(3) . . . . ?
O1 C3 C4 C9 177.5(3) . . . . ?
C2 C3 C4 C9 -1.9(3) . . . . ?
O1 C3 C4 C5 -1.0(5) . . . . ?
C2 C3 C4 C5 179.6(3) . . . . ?
C9 C4 C5 C6 0.1(4) . . . . ?
C3 C4 C5 C6 178.4(3) . . . . ?
C4 C5 C6 C7 0.4(4) . . . . ?
C5 C6 C7 C8 -0.4(4) . . . . ?
C6 C7 C8 O3 179.5(2) . . . . ?
C6 C7 C8 C9 -0.1(4) . . . . ?
C7 C8 O3 C10 2.5(4) . . . . ?
C9 C8 O3 C10 -178.0(2) . . . . ?
C5 C4 C9 O2 178.9(2) . . . . ?
C3 C4 C9 O2 0.2(3) . . . . ?
C5 C4 C9 C8 -0.6(4) . . . . ?
C3 C4 C9 C8 -179.3(2) . . . . ?
O3 C8 C9 O2 1.6(4) . . . . ?
C7 C8 C9 O2 -178.8(2) . . . . ?
O3 C8 C9 C4 -179.0(2) . . . . ?
C7 C8 C9 C4 0.5(4) . . . . ?
C4 C9 O2 C2 1.8(3) . . . . ?
C8 C9 O2 C2 -178.8(2) . . . . ?
C1 C2 O2 C9 177.9(2) . . . . ?
C3 C2 O2 C9 -3.0(2) . . . . ?
Se1 C11 C12 C17 107.6(2) . . . . ?
Se1 C11 C12 C13 -71.8(3) . . . . ?
C17 C12 C13 C14 -1.2(4) . . . . ?
C11 C12 C13 C14 178.2(2) . . . . ?
C12 C13 C14 C15 0.2(4) . . . . ?
C13 C14 C15 C16 1.0(5) . . . . ?
C14 C15 C16 C17 -1.1(5) . . . . ?
C15 C16 C17 C12 0.1(5) . . . . ?
C13 C12 C17 C16 1.1(4) . . . . ?
C11 C12 C17 C16 -178.3(3) . . . . ?
C2 C1 C21 C26 -72.3(3) . . . . ?
Se1 C1 C21 C26 112.2(2) . . . . ?
C2 C1 C21 C22 106.3(3) . . . . ?
Se1 C1 C21 C22 -69.2(3) . . . . ?
C26 C21 C22 C23 0.8(4) . . . . ?
C1 C21 C22 C23 -177.9(3) . . . . ?
C21 C22 C23 C24 -0.8(5) . . . . ?
C22 C23 C24 C25 -0.4(5) . . . . ?
C23 C24 C25 C26 1.6(4) . . . . ?
C22 C21 C26 C25 0.3(4) . . . . ?
C1 C21 C26 C25 179.0(2) . . . . ?
C24 C25 C26 C21 -1.6(4) . . . . ?
